data_4507961
loop_
_publ_author_name
'Wang, Xiu-Li'
'Luan, Jian'
'Sui, Fang-Fang'
'Lin, Hong-Yan'
'Liu, Guo-Cheng'
'Xu, Chuang'

_publ_section_title
;
 Structural Diversities and Fluorescent and Photocatalytic Properties of a
 Series of CuIICoordination Polymers Constructed from Flexible
 Bis-pyridyl-bis-amide Ligands with Different Spacer Lengths and Different
 Aromatic Carboxylates
;
_journal_issue 8
_journal_name_full 'Crystal Growth &amp; Design'
_journal_page_first 3561
_journal_paper_doi 10.1021/cg400538c
_journal_volume 13
_journal_year 2013
_chemical_formula_sum 'C25 H26 Cu N4 O10'
_chemical_formula_weight 606.04
_chemical_name_systematic
; 
 ? 
;
_space_group_IT_number 14
_symmetry_cell_setting monoclinic
_symmetry_space_group_name_Hall '-P 2ybc'
_symmetry_space_group_name_H-M 'P 1 21/c 1'
_atom_sites_solution_hydrogens geom
_atom_sites_solution_primary direct
_atom_sites_solution_secondary difmap
_audit_creation_method SHELXL-97
_cell_angle_alpha 90.00
_cell_angle_beta 96.955(2)
_cell_angle_gamma 90.00
_cell_formula_units_Z 4
_cell_length_a 8.6606(11)
_cell_length_b 19.381(2)
_cell_length_c 16.032(2)
_cell_measurement_temperature 296(2)
_cell_measurement_theta_max 25.19
_cell_measurement_theta_min 1.66
_cell_volume 2671.2(5)
_computing_cell_refinement 'SMART (Bruker, 2001)'
_computing_data_collection 'SMART (Bruker, 2001)'
_computing_data_reduction 'SAINT+ (Bruker, 1999)'
_computing_molecular_graphics 'PLATON (Spek, 2003)'
_computing_publication_material 'SHELXTL (1998)'
_computing_structure_refinement 'SHELXL-97 (Sheldrick, 2008)'
_computing_structure_solution 'SHELXS-97 (Sheldrick, 2008)'
_diffrn_ambient_temperature 296(2)
_diffrn_measured_fraction_theta_full 0.989
_diffrn_measured_fraction_theta_max 0.989
_diffrn_measurement_device_type 'CCD area detector'
_diffrn_measurement_method 'phi and omega scans'
_diffrn_radiation_monochromator graphite
_diffrn_radiation_source 'fine-focus sealed tube'
_diffrn_radiation_type MoK\a
_diffrn_radiation_wavelength 0.71073
_diffrn_reflns_av_R_equivalents 0.0657
_diffrn_reflns_av_sigmaI/netI 0.0784
_diffrn_reflns_limit_h_max 10
_diffrn_reflns_limit_h_min -10
_diffrn_reflns_limit_k_max 23
_diffrn_reflns_limit_k_min -21
_diffrn_reflns_limit_l_max 19
_diffrn_reflns_limit_l_min -15
_diffrn_reflns_number 14146
_diffrn_reflns_theta_full 25.19
_diffrn_reflns_theta_max 25.19
_diffrn_reflns_theta_min 1.66
_exptl_absorpt_coefficient_mu 0.882
_exptl_absorpt_correction_T_max 0.892
_exptl_absorpt_correction_T_min 0.876
_exptl_absorpt_correction_type empirical
_exptl_absorpt_process_details SADABS
_exptl_crystal_colour BLUE
_exptl_crystal_density_diffrn 1.507
_exptl_crystal_density_method 'not measured'
_exptl_crystal_description BLOCK
_exptl_crystal_F_000 1252
_exptl_crystal_size_max 0.15
_exptl_crystal_size_mid 0.14
_exptl_crystal_size_min 0.13
_refine_diff_density_max 1.201
_refine_diff_density_min -0.485
_refine_diff_density_rms 0.091
_refine_ls_extinction_method none
_refine_ls_goodness_of_fit_ref 1.033
_refine_ls_hydrogen_treatment constr
_refine_ls_matrix_type full
_refine_ls_number_parameters 361
_refine_ls_number_reflns 4758
_refine_ls_number_restraints 0
_refine_ls_restrained_S_all 1.033
_refine_ls_R_factor_all 0.1030
_refine_ls_R_factor_gt 0.0569
_refine_ls_shift/su_max 0.000
_refine_ls_shift/su_mean 0.000
_refine_ls_structure_factor_coef Fsqd
_refine_ls_weighting_details 'calc w=1/[\s^2^(Fo^2^)+(0.0775P)^2^+1.3634P] where P=(Fo^2^+2Fc^2^)/3'
_refine_ls_weighting_scheme calc
_refine_ls_wR_factor_gt 0.1365
_refine_ls_wR_factor_ref 0.1584
_reflns_number_gt 3046
_reflns_number_total 4758
_reflns_threshold_expression >2sigma(I)
_cod_data_source_file cg400538c_si_002.cif
_cod_data_source_block 2
_cod_depositor_comments
;
The following automatic conversions were performed:

'_symmetry_cell_setting' value 'Monoclinic' changed to 'monoclinic'
according to /home/saulius/struct/CIF-dictionaries/cif_core.dic
dictionary named 'cif_core.dic' version 2.4.2 from 2011-04-26.

Automatic conversion script
Id: cif_fix_values 1891 2012-01-12 08:04:46Z andrius 
;
_cod_original_cell_volume 2671.1(6)
_cod_original_sg_symbol_H-M 'P 21/c'
_cod_database_code 4507961

loop_
_symmetry_equiv_pos_as_xyz
'x, y, z'
'-x, y+1/2, -z+1/2'
'-x, -y, -z'
'x, -y-1/2, z-1/2'

loop_
_atom_site_label
_atom_site_type_symbol
_atom_site_fract_x
_atom_site_fract_y
_atom_site_fract_z
_atom_site_U_iso_or_equiv
_atom_site_adp_type
_atom_site_occupancy
_atom_site_symmetry_multiplicity
_atom_site_calc_flag
_atom_site_refinement_flags
Cu1 Cu -0.08030(6) 0.19572(3) -0.26778(4) 0.02138(19) Uani 1 1 d .
O1 O -0.1595(4) 0.28667(15) -0.2524(2) 0.0236(8) Uani 1 1 d .
O1W O -0.3159(4) 0.15093(18) -0.2271(2) 0.0383(9) Uani 1 1 d .
H1WA H -0.3037 0.1082 -0.2396 0.046 Uiso 1 1 d R
H1WB H -0.3562 0.1707 -0.2522 0.046 Uiso 1 1 d R
N1 N 0.0196(5) 0.1955(2) -0.1450(3) 0.0272(9) Uani 1 1 d .
C1 C -0.0903(5) 0.3437(2) -0.2654(3) 0.0193(10) Uani 1 1 d .
O2 O 0.0424(4) 0.34821(16) -0.2852(2) 0.0314(9) Uani 1 1 d .
N2 N 0.2653(6) 0.3066(3) 0.0020(3) 0.0593(16) Uani 1 1 d .
H2A H 0.3202 0.2983 0.0492 0.071 Uiso 1 1 calc R
C2 C -0.1865(5) 0.4066(2) -0.2552(3) 0.0179(10) Uani 1 1 d .
O2W O -0.5452(6) 0.2286(3) -0.3265(4) 0.098(2) Uani 1 1 d .
H2WA H -0.6363 0.2076 -0.2881 0.117 Uiso 1 1 d R
H2WB H -0.6249 0.1878 -0.2980 0.117 Uiso 1 1 d R
O3 O 0.0088(4) 0.60193(16) -0.2240(2) 0.0281(8) Uani 1 1 d .
N3 N -0.1645(5) 0.1967(2) -0.3946(2) 0.0260(9) Uani 1 1 d .
C3 C -0.1185(5) 0.4712(2) -0.2438(3) 0.0212(11) Uani 1 1 d .
H3 H -0.0115 0.4759 -0.2430 0.025 Uiso 1 1 calc R
O4 O -0.2162(4) 0.64958(18) -0.2084(3) 0.0595(14) Uani 1 1 d .
N4 N -0.3820(5) 0.3140(2) -0.5478(3) 0.0390(12) Uani 1 1 d .
H4A H -0.3727 0.3230 -0.5995 0.047 Uiso 1 1 calc R
C4 C -0.2094(5) 0.5289(2) -0.2334(3) 0.0202(11) Uani 1 1 d .
O5 O -0.6664(4) 0.38923(17) -0.2671(3) 0.0413(10) Uani 1 1 d .
C5 C -0.1379(6) 0.5995(2) -0.2214(3) 0.0264(12) Uani 1 1 d .
O6 O -0.6986(4) 0.50277(19) -0.2621(3) 0.0483(11) Uani 1 1 d .
C6 C -0.3697(5) 0.5219(2) -0.2381(3) 0.0229(11) Uani 1 1 d .
H6 H -0.4305 0.5607 -0.2323 0.027 Uiso 1 1 calc R
C7 C -0.4409(5) 0.4581(2) -0.2513(3) 0.0198(10) Uani 1 1 d .
O8 O 0.1874(8) 0.3893(3) -0.0895(4) 0.113(2) Uani 1 1 d .
C8 C -0.6137(5) 0.4532(3) -0.2602(3) 0.0264(12) Uani 1 1 d .
O9 O -0.4936(5) 0.3503(2) -0.4364(3) 0.0563(12) Uani 1 1 d .
C9 C -0.3476(5) 0.4002(2) -0.2588(3) 0.0211(11) Uani 1 1 d .
H9 H -0.3934 0.3569 -0.2663 0.025 Uiso 1 1 calc R
C10 C 0.1099(6) 0.2482(3) -0.1140(3) 0.0320(12) Uani 1 1 d .
H10 H 0.1319 0.2835 -0.1501 0.038 Uiso 1 1 calc R
C11 C 0.1707(6) 0.2518(3) -0.0311(3) 0.0372(14) Uani 1 1 d .
C12 C 0.2822(10) 0.3682(4) -0.0283(4) 0.077(3) Uani 1 1 d .
C13 C 0.3920(10) 0.4160(4) 0.0225(4) 0.085(3) Uani 1 1 d .
H13B H 0.4234 0.4096 0.0795 0.102 Uiso 1 1 calc R
H13A H 0.3507 0.4367 0.0584 0.102 Uiso 1 1 d R
C14 C 0.4471(9) 0.4752(3) -0.0267(4) 0.062(2) Uani 1 1 d .
H14A H 0.3574 0.5004 -0.0531 0.074 Uiso 1 1 calc R
H14B H 0.5026 0.4571 -0.0710 0.074 Uiso 1 1 calc R
C15 C 0.1368(7) 0.1988(3) 0.0235(4) 0.0452(15) Uani 1 1 d .
H15 H 0.1741 0.2004 0.0804 0.054 Uiso 1 1 calc R
C16 C 0.0473(7) 0.1445(3) -0.0092(4) 0.0436(15) Uani 1 1 d .
H16 H 0.0248 0.1082 0.0253 0.052 Uiso 1 1 calc R
C17 C -0.0089(6) 0.1442(3) -0.0927(3) 0.0354(13) Uani 1 1 d .
H17 H -0.0690 0.1070 -0.1141 0.042 Uiso 1 1 calc R
C18 C -0.2458(6) 0.2506(3) -0.4289(3) 0.0326(13) Uani 1 1 d .
H18 H -0.2658 0.2871 -0.3942 0.039 Uiso 1 1 calc R
C19 C -0.3014(6) 0.2548(3) -0.5131(3) 0.0301(12) Uani 1 1 d .
C20 C -0.4703(7) 0.3573(3) -0.5095(4) 0.0369(14) Uani 1 1 d .
C21 C -0.5449(8) 0.4151(3) -0.5638(4) 0.0493(16) Uani 1 1 d .
H21A H -0.6439 0.3990 -0.5918 0.059 Uiso 1 1 calc R
H21B H -0.4790 0.4258 -0.6069 0.059 Uiso 1 1 calc R
C22 C -0.5720(7) 0.4812(3) -0.5155(4) 0.0453(15) Uani 1 1 d .
H22A H -0.6390 0.5115 -0.5519 0.054 Uiso 1 1 calc R
H22B H -0.6263 0.4694 -0.4679 0.054 Uiso 1 1 calc R
C23 C -0.2701(7) 0.2012(3) -0.5646(3) 0.0435(15) Uani 1 1 d .
H23 H -0.3045 0.2023 -0.6219 0.052 Uiso 1 1 calc R
C24 C -0.1869(8) 0.1463(3) -0.5296(4) 0.0545(18) Uani 1 1 d .
H24 H -0.1644 0.1094 -0.5632 0.065 Uiso 1 1 calc R
C25 C -0.1363(7) 0.1450(3) -0.4452(3) 0.0417(15) Uani 1 1 d .
H25 H -0.0807 0.1070 -0.4226 0.050 Uiso 1 1 calc R

loop_
_atom_site_aniso_label
_atom_site_aniso_U_11
_atom_site_aniso_U_22
_atom_site_aniso_U_33
_atom_site_aniso_U_23
_atom_site_aniso_U_13
_atom_site_aniso_U_12
Cu1 0.0209(3) 0.0131(3) 0.0298(4) 0.0004(3) 0.0015(2) 0.0025(3)
O1 0.0238(18) 0.0145(17) 0.033(2) -0.0009(14) 0.0061(15) -0.0014(14)
O1W 0.040(2) 0.029(2) 0.047(2) 0.0010(18) 0.0061(19) -0.0027(17)
N1 0.028(2) 0.019(2) 0.034(3) 0.001(2) 0.0014(19) 0.0023(19)
C1 0.018(2) 0.018(2) 0.022(2) -0.002(2) 0.0013(19) 0.001(2)
O2 0.022(2) 0.024(2) 0.048(2) -0.0041(17) 0.0072(17) -0.0017(15)
N2 0.071(4) 0.064(4) 0.035(3) 0.010(3) -0.023(3) -0.030(3)
C2 0.021(2) 0.013(2) 0.019(2) 0.000(2) 0.004(2) -0.0016(19)
O2W 0.054(3) 0.083(4) 0.149(6) 0.042(4) -0.015(3) -0.020(3)
O3 0.0237(19) 0.0181(18) 0.042(2) -0.0028(16) 0.0029(16) -0.0071(14)
N3 0.030(2) 0.021(2) 0.027(2) 0.001(2) 0.0036(18) 0.0024(19)
C3 0.020(2) 0.017(2) 0.027(3) -0.003(2) 0.003(2) -0.0034(19)
O4 0.036(2) 0.021(2) 0.126(4) -0.014(2) 0.027(3) 0.0018(18)
N4 0.056(3) 0.037(3) 0.024(2) 0.005(2) 0.000(2) 0.013(2)
C4 0.021(3) 0.017(2) 0.023(3) 0.003(2) 0.002(2) -0.0014(19)
O5 0.024(2) 0.023(2) 0.078(3) -0.0065(19) 0.0095(19) -0.0026(16)
C5 0.033(3) 0.012(2) 0.035(3) -0.002(2) 0.005(2) -0.004(2)
O6 0.025(2) 0.026(2) 0.094(3) 0.001(2) 0.004(2) 0.0063(17)
C6 0.024(3) 0.016(2) 0.029(3) 0.002(2) 0.002(2) 0.006(2)
C7 0.017(2) 0.022(2) 0.020(3) 0.002(2) 0.004(2) -0.0036(19)
O8 0.153(6) 0.076(4) 0.098(5) 0.004(4) -0.032(4) -0.051(4)
C8 0.020(3) 0.023(3) 0.035(3) -0.001(2) 0.004(2) 0.000(2)
O9 0.073(3) 0.060(3) 0.036(3) 0.009(2) 0.007(2) 0.026(2)
C9 0.024(3) 0.014(2) 0.025(3) 0.004(2) 0.003(2) -0.005(2)
C10 0.033(3) 0.031(3) 0.031(3) 0.003(2) -0.001(2) -0.003(2)
C11 0.037(3) 0.039(3) 0.034(3) 0.000(3) -0.001(3) -0.006(3)
C12 0.113(7) 0.079(6) 0.034(4) -0.001(4) -0.013(4) -0.056(5)
C13 0.134(7) 0.085(6) 0.036(4) -0.017(4) 0.012(4) -0.073(5)
C14 0.087(5) 0.059(4) 0.039(4) -0.015(3) 0.005(4) -0.037(4)
C15 0.045(4) 0.056(4) 0.033(3) 0.007(3) -0.007(3) -0.009(3)
C16 0.049(4) 0.040(3) 0.041(4) 0.015(3) 0.002(3) -0.009(3)
C17 0.036(3) 0.027(3) 0.041(4) 0.004(3) 0.000(3) -0.001(2)
C18 0.038(3) 0.026(3) 0.034(3) -0.004(2) 0.002(3) 0.005(2)
C19 0.036(3) 0.030(3) 0.025(3) 0.003(2) 0.004(2) 0.002(2)
C20 0.048(4) 0.033(3) 0.029(3) 0.002(3) 0.001(3) 0.007(3)
C21 0.066(4) 0.044(4) 0.035(4) 0.008(3) -0.005(3) 0.017(3)
C22 0.053(4) 0.038(4) 0.044(4) 0.004(3) 0.005(3) 0.019(3)
C23 0.059(4) 0.049(4) 0.021(3) -0.007(3) 0.001(3) 0.011(3)
C24 0.079(5) 0.047(4) 0.036(4) -0.013(3) 0.002(3) 0.027(4)
C25 0.054(4) 0.035(3) 0.035(3) -0.002(3) -0.001(3) 0.016(3)

loop_
_atom_type_symbol
_atom_type_description
_atom_type_scat_dispersion_real
_atom_type_scat_dispersion_imag
_atom_type_scat_source
C C 0.0033 0.0016 'International Tables Vol C Tables 4.2.6.8 and 6.1.1.4'
H H 0.0000 0.0000 'International Tables Vol C Tables 4.2.6.8 and 6.1.1.4'
Cu Cu 0.3201 1.2651 'International Tables Vol C Tables 4.2.6.8 and 6.1.1.4'
N N 0.0061 0.0033 'International Tables Vol C Tables 4.2.6.8 and 6.1.1.4'
O O 0.0106 0.0060 'International Tables Vol C Tables 4.2.6.8 and 6.1.1.4'

loop_
_geom_angle_atom_site_label_1
_geom_angle_atom_site_label_2
_geom_angle_atom_site_label_3
_geom_angle
_geom_angle_site_symmetry_1
_geom_angle_site_symmetry_3
O1 Cu1 O3 175.57(14) . 2_544
O1 Cu1 N1 89.68(15) . .
O3 Cu1 N1 87.86(15) 2_544 .
O1 Cu1 N3 91.62(15) . .
O3 Cu1 N3 91.11(15) 2_544 .
N1 Cu1 N3 175.64(16) . .
O1 Cu1 O1W 88.17(13) . .
O3 Cu1 O1W 88.18(13) 2_544 .
N1 Cu1 O1W 90.69(14) . .
N3 Cu1 O1W 93.50(14) . .
C1 O1 Cu1 126.0(3) . .
Cu1 O1W H1WA 98.8 . .
Cu1 O1W H1WB 91.7 . .
H1WA O1W H1WB 120.6 . .
C17 N1 C10 118.3(5) . .
C17 N1 Cu1 120.8(3) . .
C10 N1 Cu1 120.8(3) . .
O2 C1 O1 124.8(4) . .
O2 C1 C2 121.3(4) . .
O1 C1 C2 113.9(4) . .
C12 N2 C11 129.7(6) . .
C12 N2 H2A 115.2 . .
C11 N2 H2A 115.2 . .
C3 C2 C9 119.5(4) . .
C3 C2 C1 121.1(4) . .
C9 C2 C1 119.3(4) . .
H2WA O2W H2WB 21.4 . .
C5 O3 Cu1 111.5(3) . 2_554
C25 N3 C18 117.6(4) . .
C25 N3 Cu1 121.4(3) . .
C18 N3 Cu1 121.0(3) . .
C2 C3 C4 120.3(4) . .
C2 C3 H3 119.8 . .
C4 C3 H3 119.8 . .
C20 N4 C19 127.5(5) . .
C20 N4 H4A 116.2 . .
C19 N4 H4A 116.2 . .
C6 C4 C3 119.5(4) . .
C6 C4 C5 119.3(4) . .
C3 C4 C5 121.2(4) . .
O4 C5 O3 123.5(4) . .
O4 C5 C4 121.3(4) . .
O3 C5 C4 115.2(4) . .
C7 C6 C4 121.3(4) . .
C7 C6 H6 119.4 . .
C4 C6 H6 119.4 . .
C6 C7 C9 118.6(4) . .
C6 C7 C8 119.7(4) . .
C9 C7 C8 121.7(4) . .
O6 C8 O5 122.8(4) . .
O6 C8 C7 123.6(4) . .
O5 C8 C7 113.6(4) . .
C2 C9 C7 120.7(4) . .
C2 C9 H9 119.6 . .
C7 C9 H9 119.6 . .
N1 C10 C11 122.4(5) . .
N1 C10 H10 118.8 . .
C11 C10 H10 118.8 . .
C10 C11 C15 118.8(5) . .
C10 C11 N2 122.8(5) . .
C15 C11 N2 118.3(5) . .
O8 C12 N2 119.5(6) . .
O8 C12 C13 122.1(7) . .
N2 C12 C13 117.1(7) . .
C12 C13 C14 114.1(6) . .
C12 C13 H13B 123.0 . .
C14 C13 H13B 123.0 . .
C12 C13 H13A 112.5 . .
C14 C13 H13A 100.8 . .
H13B C13 H13A 58.3 . .
C13 C14 C14 113.3(7) . 3_665
C13 C14 H14A 108.9 . .
C14 C14 H14A 108.9 3_665 .
C13 C14 H14B 108.9 . .
C14 C14 H14B 108.9 3_665 .
H14A C14 H14B 107.7 . .
C16 C15 C11 118.3(5) . .
C16 C15 H15 120.8 . .
C11 C15 H15 120.8 . .
C17 C16 C15 119.6(5) . .
C17 C16 H16 120.2 . .
C15 C16 H16 120.2 . .
N1 C17 C16 122.5(5) . .
N1 C17 H17 118.7 . .
C16 C17 H17 118.7 . .
N3 C18 C19 123.5(5) . .
N3 C18 H18 118.3 . .
C19 C18 H18 118.3 . .
C23 C19 C18 118.2(5) . .
C23 C19 N4 119.9(5) . .
C18 C19 N4 121.8(5) . .
O9 C20 N4 122.9(5) . .
O9 C20 C21 121.7(5) . .
N4 C20 C21 115.4(5) . .
C20 C21 C22 114.2(5) . .
C20 C21 H21A 108.7 . .
C22 C21 H21A 108.7 . .
C20 C21 H21B 108.7 . .
C22 C21 H21B 108.7 . .
H21A C21 H21B 107.6 . .
C22 C22 C21 114.1(6) 3_464 .
C22 C22 H22A 108.7 3_464 .
C21 C22 H22A 108.7 . .
C22 C22 H22B 108.7 3_464 .
C21 C22 H22B 108.7 . .
H22A C22 H22B 107.6 . .
C24 C23 C19 118.3(5) . .
C24 C23 H23 120.9 . .
C19 C23 H23 120.9 . .
C23 C24 C25 120.6(5) . .
C23 C24 H24 119.7 . .
C25 C24 H24 119.7 . .
N3 C25 C24 121.9(5) . .
N3 C25 H25 119.1 . .
C24 C25 H25 119.1 . .

loop_
_geom_bond_atom_site_label_1
_geom_bond_atom_site_label_2
_geom_bond_distance
_geom_bond_site_symmetry_2
Cu1 O1 1.918(3) .
Cu1 O3 1.930(3) 2_544
Cu1 N1 2.052(4) .
Cu1 N3 2.076(4) .
Cu1 O1W 2.380(3) .
O1 C1 1.287(5) .
O1W H1WA 0.8619 .
O1W H1WB 0.6301 .
N1 C17 1.342(6) .
N1 C10 1.344(6) .
C1 O2 1.232(5) .
C1 C2 1.497(6) .
N2 C12 1.304(8) .
N2 C11 1.406(7) .
N2 H2A 0.8600 .
C2 C3 1.385(6) .
C2 C9 1.395(6) .
O2W H2WA 1.1341 .
O2W H2WB 1.1784 .
O3 C5 1.277(6) .
O3 Cu1 1.930(3) 2_554
N3 C25 1.330(6) .
N3 C18 1.340(6) .
C3 C4 1.389(6) .
C3 H3 0.9300 .
O4 C5 1.217(5) .
N4 C20 1.333(7) .
N4 C19 1.421(6) .
N4 H4A 0.8600 .
C4 C6 1.388(6) .
C4 C5 1.504(6) .
O5 C8 1.321(6) .
O6 C8 1.208(6) .
C6 C7 1.386(6) .
C6 H6 0.9300 .
C7 C9 1.396(6) .
C7 C8 1.489(6) .
O8 C12 1.268(9) .
O9 C20 1.221(6) .
C9 H9 0.9300 .
C10 C11 1.371(7) .
C10 H10 0.9300 .
C11 C15 1.404(7) .
C12 C13 1.495(9) .
C13 C14 1.503(9) .
C13 H13B 0.9300 .
C13 H13A 0.8198 .
C14 C14 1.519(11) 3_665
C14 H14A 0.9700 .
C14 H14B 0.9700 .
C15 C16 1.372(8) .
C15 H15 0.9300 .
C16 C17 1.369(7) .
C16 H16 0.9300 .
C17 H17 0.9300 .
C18 C19 1.379(7) .
C18 H18 0.9300 .
C19 C23 1.375(7) .
C20 C21 1.514(7) .
C21 C22 1.529(8) .
C21 H21A 0.9700 .
C21 H21B 0.9700 .
C22 C22 1.479(11) 3_464
C22 H22A 0.9700 .
C22 H22B 0.9700 .
C23 C24 1.368(8) .
C23 H23 0.9300 .
C24 C25 1.370(8) .
C24 H24 0.9300 .
C25 H25 0.9300 .

loop_
_geom_torsion_atom_site_label_1
_geom_torsion_atom_site_label_2
_geom_torsion_atom_site_label_3
_geom_torsion_atom_site_label_4
_geom_torsion
_geom_torsion_site_symmetry_1
_geom_torsion_site_symmetry_4
O3 Cu1 O1 C1 146.9(17) 2_544 .
N1 Cu1 O1 C1 90.7(4) . .
N3 Cu1 O1 C1 -85.2(4) . .
O1W Cu1 O1 C1 -178.6(4) . .
O1 Cu1 N1 C17 126.3(4) . .
O3 Cu1 N1 C17 -50.1(4) 2_544 .
N3 Cu1 N1 C17 -126.4(19) . .
O1W Cu1 N1 C17 38.1(4) . .
O1 Cu1 N1 C10 -50.9(4) . .
O3 Cu1 N1 C10 132.7(4) 2_544 .
N3 Cu1 N1 C10 56(2) . .
O1W Cu1 N1 C10 -139.1(4) . .
Cu1 O1 C1 O2 -4.5(7) . .
Cu1 O1 C1 C2 175.0(3) . .
O2 C1 C2 C3 -18.6(7) . .
O1 C1 C2 C3 161.9(4) . .
O2 C1 C2 C9 160.2(5) . .
O1 C1 C2 C9 -19.3(6) . .
O1 Cu1 N3 C25 175.9(4) . .
O3 Cu1 N3 C25 -7.6(4) 2_544 .
N1 Cu1 N3 C25 69(2) . .
O1W Cu1 N3 C25 -95.9(4) . .
O1 Cu1 N3 C18 -2.3(4) . .
O3 Cu1 N3 C18 174.2(4) 2_544 .
N1 Cu1 N3 C18 -110(2) . .
O1W Cu1 N3 C18 86.0(4) . .
C9 C2 C3 C4 1.9(7) . .
C1 C2 C3 C4 -179.3(4) . .
C2 C3 C4 C6 -2.7(7) . .
C2 C3 C4 C5 -179.6(4) . .
Cu1 O3 C5 O4 -14.1(7) 2_554 .
Cu1 O3 C5 C4 167.6(3) 2_554 .
C6 C4 C5 O4 6.6(8) . .
C3 C4 C5 O4 -176.5(5) . .
C6 C4 C5 O3 -175.1(4) . .
C3 C4 C5 O3 1.9(7) . .
C3 C4 C6 C7 1.3(7) . .
C5 C4 C6 C7 178.3(4) . .
C4 C6 C7 C9 0.8(7) . .
C4 C6 C7 C8 -177.0(4) . .
C6 C7 C8 O6 5.0(8) . .
C9 C7 C8 O6 -172.7(5) . .
C6 C7 C8 O5 -176.0(4) . .
C9 C7 C8 O5 6.3(7) . .
C3 C2 C9 C7 0.2(7) . .
C1 C2 C9 C7 -178.6(4) . .
C6 C7 C9 C2 -1.5(7) . .
C8 C7 C9 C2 176.2(4) . .
C17 N1 C10 C11 -1.3(7) . .
Cu1 N1 C10 C11 175.9(4) . .
N1 C10 C11 C15 -0.3(8) . .
N1 C10 C11 N2 180.0(5) . .
C12 N2 C11 C10 18.6(11) . .
C12 N2 C11 C15 -161.1(8) . .
C11 N2 C12 O8 12.2(14) . .
C11 N2 C12 C13 179.5(7) . .
O8 C12 C13 C14 -32.5(12) . .
N2 C12 C13 C14 160.5(8) . .
C12 C13 C14 C14 177.5(8) . 3_665
C10 C11 C15 C16 1.7(8) . .
N2 C11 C15 C16 -178.6(5) . .
C11 C15 C16 C17 -1.4(9) . .
C10 N1 C17 C16 1.7(8) . .
Cu1 N1 C17 C16 -175.6(4) . .
C15 C16 C17 N1 -0.3(9) . .
C25 N3 C18 C19 0.2(7) . .
Cu1 N3 C18 C19 178.5(4) . .
N3 C18 C19 C23 -0.8(8) . .
N3 C18 C19 N4 -177.5(5) . .
C20 N4 C19 C23 153.3(6) . .
C20 N4 C19 C18 -30.1(8) . .
C19 N4 C20 O9 -0.3(9) . .
C19 N4 C20 C21 -178.5(5) . .
O9 C20 C21 C22 31.5(9) . .
N4 C20 C21 C22 -150.3(5) . .
C20 C21 C22 C22 70.4(9) . 3_464
C18 C19 C23 C24 0.7(8) . .
N4 C19 C23 C24 177.4(6) . .
C19 C23 C24 C25 -0.1(10) . .
C18 N3 C25 C24 0.5(8) . .
Cu1 N3 C25 C24 -177.8(5) . .
C23 C24 C25 N3 -0.5(10) . .
